data_7028703
loop_
_publ_author_name
'Sareen, Neha'
'Singh, Suryabhan'
'Bhattacharya, Subrato'

_publ_section_title
;
 A Cu(ii) mediated new desulfurization pathway involving elimination of
 ethylene sulfide.
;
_journal_issue 12
_journal_name_full 'Dalton transactions (Cambridge, England : 2003)'
_journal_page_first 4635
_journal_page_last 4638
_journal_paper_doi 10.1039/c3dt53395f
_journal_volume 43
_journal_year 2014
_chemical_formula_moiety 'C10 H20 Cu N2 O4 S, 0.5(C6 H18 N2), N O3, H2 O'
_chemical_formula_sum 'C13 H31 Cu N4 O8 S'
_chemical_formula_weight 467.01
_chemical_name_systematic
;
 ?
;
_space_group_IT_number 14
_symmetry_cell_setting monoclinic
_symmetry_space_group_name_Hall '-P 2ybc'
_symmetry_space_group_name_H-M 'P 1 21/c 1'
_atom_sites_solution_hydrogens geom
_atom_sites_solution_primary direct
_atom_sites_solution_secondary difmap
_audit_creation_method SHELXL-97
_cell_angle_alpha 90.00
_cell_angle_beta 99.671(4)
_cell_angle_gamma 90.00
_cell_formula_units_Z 4
_cell_length_a 8.6003(4)
_cell_length_b 31.6173(18)
_cell_length_c 7.5682(3)
_cell_measurement_reflns_used 4075
_cell_measurement_temperature 293(2)
_cell_measurement_theta_max 29.2343
_cell_measurement_theta_min 3.0078
_cell_volume 2028.69(17)
_computing_cell_refinement 'CrysAlisPro, Agilent Technologies'
_computing_data_collection 'CrysAlisPro, Agilent Technologies'
_computing_data_reduction 'CrysAlisPro, Agilent Technologies'
_computing_molecular_graphics 'ORTEP-3 ver2.02'
_computing_structure_refinement 'SHELXL-97 (Sheldrick, 2008)'
_computing_structure_solution 'SHELXS-97 (Sheldrick, 2008)'
_diffrn_ambient_temperature 293(2)
_diffrn_detector_area_resol_mean 16.0938
_diffrn_measured_fraction_theta_full 0.996
_diffrn_measured_fraction_theta_max 0.886
_diffrn_measurement_device_type 'Xcalibur, Eos'
_diffrn_measurement_method '\w scans'
_diffrn_radiation_monochromator graphite
_diffrn_radiation_source 'fine-focus sealed tube'
_diffrn_radiation_type MoK\a
_diffrn_radiation_wavelength 0.71073
_diffrn_reflns_av_R_equivalents 0.0322
_diffrn_reflns_av_sigmaI/netI 0.0381
_diffrn_reflns_limit_h_max 10
_diffrn_reflns_limit_h_min -11
_diffrn_reflns_limit_k_max 37
_diffrn_reflns_limit_k_min -41
_diffrn_reflns_limit_l_max 10
_diffrn_reflns_limit_l_min -9
_diffrn_reflns_number 17609
_diffrn_reflns_theta_full 25.00
_diffrn_reflns_theta_max 29.15
_diffrn_reflns_theta_min 3.02
_exptl_absorpt_coefficient_mu 1.226
_exptl_absorpt_correction_T_max 1.00000
_exptl_absorpt_correction_T_min 0.87636
_exptl_absorpt_correction_type multi-scan
_exptl_absorpt_process_details 'CrysAlisPro, Agilent Technologies'
_exptl_crystal_colour blue
_exptl_crystal_density_diffrn 1.526
_exptl_crystal_density_method 'not measured'
_exptl_crystal_description rectangular
_exptl_crystal_F_000 984.0
_exptl_crystal_size_max 0.32
_exptl_crystal_size_mid 0.30
_exptl_crystal_size_min 0.28
_refine_diff_density_max 0.329
_refine_diff_density_min -0.550
_refine_diff_density_rms 0.063
_refine_ls_extinction_method none
_refine_ls_goodness_of_fit_ref 1.093
_refine_ls_hydrogen_treatment mixed
_refine_ls_matrix_type full
_refine_ls_number_parameters 258
_refine_ls_number_reflns 4848
_refine_ls_number_restraints 0
_refine_ls_restrained_S_all 1.093
_refine_ls_R_factor_all 0.0585
_refine_ls_R_factor_gt 0.0433
_refine_ls_shift/su_max 0.001
_refine_ls_shift/su_mean 0.000
_refine_ls_structure_factor_coef Fsqd
_refine_ls_weighting_details 'calc w=1/[\s^2^(Fo^2^)+(0.0288P)^2^+1.5719P] where P=(Fo^2^+2Fc^2^)/3'
_refine_ls_weighting_scheme calc
_refine_ls_wR_factor_gt 0.0846
_refine_ls_wR_factor_ref 0.0912
_reflns_number_gt 3956
_reflns_number_total 4848
_reflns_threshold_expression >2\s(I)
_cod_data_source_file c3dt53395f.txt
_cod_data_source_block cutda-11
_cod_depositor_comments
;
The following automatic conversions were performed:

'_exptl_absorpt_correction_type' value 'Multi-scan' changed to
'multi-scan' according to
/usr/data/users/saulius/automatic-downloads/current/RSC/lib/dictionaries/cif_core.dic
dictionary named 'cif_core.dic' version 2.4.2 from 2011-04-26.

Automatic conversion script
Id: cif_fix_values 2281 2013-09-26 08:29:07Z andrius 
;
_cod_original_sg_symbol_Hall -P2ybc
_cod_original_sg_symbol_H-M P21/c
_cod_database_code 7028703

loop_
_symmetry_equiv_pos_as_xyz
'x, y, z'
'-x, y+1/2, -z+1/2'
'-x, -y, -z'
'x, -y-1/2, z-1/2'

loop_
_atom_site_label
_atom_site_type_symbol
_atom_site_fract_x
_atom_site_fract_y
_atom_site_fract_z
_atom_site_U_iso_or_equiv
_atom_site_adp_type
_atom_site_occupancy
_atom_site_symmetry_multiplicity
_atom_site_calc_flag
_atom_site_refinement_flags
Cu1 Cu 0.67585(3) 0.140251(9) 0.85338(4) 0.02582(9) Uani 1 1 d .
S1 S 0.76768(7) 0.18939(2) 0.60386(8) 0.03195(15) Uani 1 1 d .
O3 O 0.8348(2) 0.10336(6) 0.7802(2) 0.0354(4) Uani 1 1 d .
O1 O 0.8409(2) 0.17189(6) 1.0113(2) 0.0377(4) Uani 1 1 d .
N4 N 0.0404(2) 0.04125(7) 0.1845(3) 0.0287(4) Uani 1 1 d .
O4 O 1.0107(2) 0.08326(6) 0.6170(3) 0.0442(5) Uani 1 1 d .
O2 O 1.0620(2) 0.20906(7) 1.0567(3) 0.0458(5) Uani 1 1 d .
O8 O 0.1902(3) 0.21021(10) 0.4392(4) 0.0616(7) Uani 1 1 d .
N1 N 0.5025(2) 0.17468(7) 0.9441(3) 0.0329(5) Uani 1 1 d .
O5 O 0.7125(3) 0.08221(8) 0.1487(4) 0.0702(7) Uani 1 1 d .
N3 N 0.6514(3) 0.05153(8) 0.2143(3) 0.0391(5) Uani 1 1 d .
C13 C 0.1376(3) 0.01805(9) 0.3338(3) 0.0381(6) Uani 1 1 d .
H13A H 0.2453 0.0173 0.3150 0.057 Uiso 1 1 calc R
H13B H 0.0987 -0.0103 0.3381 0.057 Uiso 1 1 calc R
H13C H 0.1319 0.0321 0.4449 0.057 Uiso 1 1 calc R
N2 N 0.4981(2) 0.10328(7) 0.7286(3) 0.0327(5) Uani 1 1 d .
O7 O 0.5079(2) 0.05022(8) 0.2153(3) 0.0615(6) Uani 1 1 d .
O6 O 0.7385(3) 0.02240(8) 0.2752(4) 0.0733(8) Uani 1 1 d .
C1 C 0.9403(3) 0.19627(9) 0.9607(3) 0.0321(6) Uani 1 1 d .
C11 C 0.0406(3) 0.02127(9) 0.0065(3) 0.0388(6) Uani 1 1 d .
H11A H 0.1486 0.0177 -0.0126 0.047 Uiso 1 1 calc R
H11B H -0.0127 0.0397 -0.0867 0.047 Uiso 1 1 calc R
C3 C 0.8829(3) 0.14722(8) 0.5321(3) 0.0354(6) Uani 1 1 d .
H3A H 0.8310 0.1380 0.4147 0.042 Uiso 1 1 calc R
H3B H 0.9846 0.1587 0.5178 0.042 Uiso 1 1 calc R
C12 C 0.0914(3) 0.08600(8) 0.1819(4) 0.0381(6) Uani 1 1 d .
H12A H 0.0858 0.0989 0.2955 0.057 Uiso 1 1 calc R
H12B H 0.0234 0.1009 0.0888 0.057 Uiso 1 1 calc R
H12C H 0.1979 0.0872 0.1596 0.057 Uiso 1 1 calc R
C5 C 0.3479(3) 0.15590(11) 0.8587(4) 0.0504(8) Uani 1 1 d .
H5A H 0.2697 0.1604 0.9354 0.060 Uiso 1 1 calc R
H5B H 0.3113 0.1697 0.7447 0.060 Uiso 1 1 calc R
C2 C 0.9118(3) 0.21444(9) 0.7713(4) 0.0399(6) Uani 1 1 d .
H2A H 1.0118 0.2142 0.7280 0.048 Uiso 1 1 calc R
H2B H 0.8812 0.2438 0.7794 0.048 Uiso 1 1 calc R
C6 C 0.3677(3) 0.10980(11) 0.8301(4) 0.0520(8) Uani 1 1 d .
H6A H 0.3910 0.0954 0.9447 0.062 Uiso 1 1 calc R
H6B H 0.2709 0.0981 0.7639 0.062 Uiso 1 1 calc R
C4 C 0.9120(3) 0.10838(8) 0.6523(3) 0.0287(5) Uani 1 1 d .
C7 C 0.5052(4) 0.21947(10) 0.8942(5) 0.0571(9) Uani 1 1 d .
H7A H 0.4203 0.2341 0.9359 0.086 Uiso 1 1 calc R
H7B H 0.4931 0.2219 0.7662 0.086 Uiso 1 1 calc R
H7C H 0.6039 0.2318 0.9479 0.086 Uiso 1 1 calc R
C9 C 0.4536(4) 0.11632(12) 0.5401(4) 0.0560(9) Uani 1 1 d .
H9A H 0.3603 0.1014 0.4866 0.084 Uiso 1 1 calc R
H9B H 0.5381 0.1099 0.4761 0.084 Uiso 1 1 calc R
H9C H 0.4334 0.1462 0.5345 0.084 Uiso 1 1 calc R
C8 C 0.5197(4) 0.17134(12) 1.1408(4) 0.0566(9) Uani 1 1 d .
H8A H 0.6191 0.1832 1.1948 0.085 Uiso 1 1 calc R
H8B H 0.5158 0.1421 1.1743 0.085 Uiso 1 1 calc R
H8C H 0.4356 0.1865 1.1813 0.085 Uiso 1 1 calc R
C10 C 0.5336(4) 0.05726(10) 0.7302(5) 0.0601(9) Uani 1 1 d .
H10A H 0.4393 0.0419 0.6840 0.090 Uiso 1 1 calc R
H10B H 0.5722 0.0483 0.8509 0.090 Uiso 1 1 calc R
H10C H 0.6123 0.0518 0.6569 0.090 Uiso 1 1 calc R
H8WB H 0.149(5) 0.2050(16) 0.334(6) 0.103(18) Uiso 1 1 d .
H8WA H 0.152(6) 0.2362(19) 0.468(7) 0.14(2) Uiso 1 1 d .
H01 H -0.050(4) 0.0409(10) 0.200(4) 0.042(9) Uiso 1 1 d .

loop_
_atom_site_aniso_label
_atom_site_aniso_U_11
_atom_site_aniso_U_22
_atom_site_aniso_U_33
_atom_site_aniso_U_23
_atom_site_aniso_U_13
_atom_site_aniso_U_12
Cu1 0.02177(14) 0.02755(17) 0.02788(15) -0.00127(12) 0.00339(10) 0.00157(12)
S1 0.0362(3) 0.0271(3) 0.0315(3) 0.0033(3) 0.0027(2) 0.0041(3)
O3 0.0344(9) 0.0345(11) 0.0401(10) 0.0096(8) 0.0144(8) 0.0107(8)
O1 0.0344(10) 0.0429(12) 0.0336(9) 0.0012(8) -0.0002(7) -0.0083(8)
N4 0.0249(11) 0.0285(12) 0.0324(11) -0.0020(9) 0.0035(8) 0.0003(9)
O4 0.0411(11) 0.0399(12) 0.0554(12) -0.0014(9) 0.0188(9) 0.0127(9)
O2 0.0309(10) 0.0567(14) 0.0472(11) -0.0117(10) -0.0007(8) -0.0085(9)
O8 0.0559(15) 0.0648(19) 0.0623(17) 0.0194(14) 0.0042(12) 0.0116(13)
N1 0.0342(11) 0.0330(13) 0.0323(11) -0.0014(9) 0.0076(9) 0.0077(9)
O5 0.0514(14) 0.0599(17) 0.0969(19) 0.0250(14) 0.0059(13) -0.0093(12)
N3 0.0343(12) 0.0441(15) 0.0394(12) -0.0037(11) 0.0074(9) 0.0009(11)
C13 0.0467(16) 0.0357(16) 0.0303(13) 0.0025(11) 0.0022(11) 0.0029(12)
N2 0.0298(11) 0.0316(13) 0.0355(11) -0.0037(9) 0.0017(8) -0.0029(9)
O7 0.0346(11) 0.0733(18) 0.0803(16) 0.0049(13) 0.0205(11) 0.0069(11)
O6 0.0420(13) 0.0638(17) 0.113(2) 0.0351(15) 0.0102(13) 0.0090(12)
C1 0.0291(12) 0.0317(15) 0.0355(13) -0.0082(11) 0.0054(10) 0.0029(10)
C11 0.0547(17) 0.0343(16) 0.0263(13) 0.0010(11) 0.0035(11) -0.0076(13)
C3 0.0425(15) 0.0320(15) 0.0339(13) -0.0014(11) 0.0130(11) 0.0021(11)
C12 0.0419(15) 0.0290(15) 0.0410(15) -0.0015(12) 0.0001(11) -0.0014(12)
C5 0.0272(14) 0.065(2) 0.0596(19) -0.0036(16) 0.0087(12) 0.0111(14)
C2 0.0443(16) 0.0320(16) 0.0428(15) -0.0011(12) 0.0053(12) -0.0083(12)
C6 0.0294(14) 0.063(2) 0.065(2) -0.0073(17) 0.0121(13) -0.0108(14)
C4 0.0248(12) 0.0268(13) 0.0337(13) -0.0029(10) 0.0031(9) 0.0002(10)
C7 0.068(2) 0.0361(19) 0.072(2) 0.0002(16) 0.0233(17) 0.0172(16)
C9 0.060(2) 0.065(2) 0.0363(16) -0.0039(15) -0.0103(14) -0.0113(17)
C8 0.064(2) 0.072(3) 0.0359(16) -0.0028(16) 0.0152(14) 0.0211(18)
C10 0.066(2) 0.0354(19) 0.075(2) -0.0070(16) 0.0008(17) -0.0086(16)

loop_
_atom_type_symbol
_atom_type_description
_atom_type_scat_dispersion_real
_atom_type_scat_dispersion_imag
_atom_type_scat_source
C C 0.0033 0.0016 'International Tables Vol C Tables 4.2.6.8 and 6.1.1.4'
H H 0.0000 0.0000 'International Tables Vol C Tables 4.2.6.8 and 6.1.1.4'
N N 0.0061 0.0033 'International Tables Vol C Tables 4.2.6.8 and 6.1.1.4'
O O 0.0106 0.0060 'International Tables Vol C Tables 4.2.6.8 and 6.1.1.4'
S S 0.1246 0.1234 'International Tables Vol C Tables 4.2.6.8 and 6.1.1.4'
Cu Cu 0.3201 1.2651 'International Tables Vol C Tables 4.2.6.8 and 6.1.1.4'

loop_
_geom_angle_atom_site_label_1
_geom_angle_atom_site_label_2
_geom_angle_atom_site_label_3
_geom_angle
_geom_angle_site_symmetry_1
_geom_angle_site_symmetry_3
O3 Cu1 O1 90.47(8) . .
O3 Cu1 N2 91.86(8) . .
O1 Cu1 N2 170.52(8) . .
O3 Cu1 N1 174.80(8) . .
O1 Cu1 N1 91.01(8) . .
N2 Cu1 N1 85.90(9) . .
O3 Cu1 S1 80.90(5) . .
O1 Cu1 S1 82.23(5) . .
N2 Cu1 S1 107.21(6) . .
N1 Cu1 S1 104.24(6) . .
C3 S1 C2 100.92(13) . .
C3 S1 Cu1 91.47(9) . .
C2 S1 Cu1 90.50(9) . .
C4 O3 Cu1 128.53(16) . .
C1 O1 Cu1 125.75(16) . .
C13 N4 C12 110.6(2) . .
C13 N4 C11 113.2(2) . .
C12 N4 C11 110.3(2) . .
C13 N4 H01 109(2) . .
C12 N4 H01 108(2) . .
C11 N4 H01 106(2) . .
H8WB O8 H8WA 107(4) . .
C7 N1 C8 109.0(2) . .
C7 N1 C5 108.8(2) . .
C8 N1 C5 109.8(2) . .
C7 N1 Cu1 112.42(17) . .
C8 N1 Cu1 110.10(17) . .
C5 N1 Cu1 106.66(16) . .
O6 N3 O7 121.3(3) . .
O6 N3 O5 117.6(2) . .
O7 N3 O5 121.1(3) . .
N4 C13 H13A 109.5 . .
N4 C13 H13B 109.5 . .
H13A C13 H13B 109.5 . .
N4 C13 H13C 109.5 . .
H13A C13 H13C 109.5 . .
H13B C13 H13C 109.5 . .
C9 N2 C6 111.6(2) . .
C9 N2 C10 107.6(2) . .
C6 N2 C10 107.8(2) . .
C9 N2 Cu1 110.06(18) . .
C6 N2 Cu1 104.86(17) . .
C10 N2 Cu1 115.01(17) . .
O2 C1 O1 124.9(2) . .
O2 C1 C2 114.5(2) . .
O1 C1 C2 120.5(2) . .
N4 C11 C11 111.5(3) . 3
N4 C11 H11A 109.3 . .
C11 C11 H11A 109.3 3 .
N4 C11 H11B 109.3 . .
C11 C11 H11B 109.3 3 .
H11A C11 H11B 108.0 . .
C4 C3 S1 117.43(17) . .
C4 C3 H3A 107.9 . .
S1 C3 H3A 107.9 . .
C4 C3 H3B 107.9 . .
S1 C3 H3B 107.9 . .
H3A C3 H3B 107.2 . .
N4 C12 H12A 109.5 . .
N4 C12 H12B 109.5 . .
H12A C12 H12B 109.5 . .
N4 C12 H12C 109.5 . .
H12A C12 H12C 109.5 . .
H12B C12 H12C 109.5 . .
C6 C5 N1 109.6(2) . .
C6 C5 H5A 109.7 . .
N1 C5 H5A 109.7 . .
C6 C5 H5B 109.7 . .
N1 C5 H5B 109.7 . .
H5A C5 H5B 108.2 . .
C1 C2 S1 118.58(19) . .
C1 C2 H2A 107.7 . .
S1 C2 H2A 107.7 . .
C1 C2 H2B 107.7 . .
S1 C2 H2B 107.7 . .
H2A C2 H2B 107.1 . .
N2 C6 C5 109.1(2) . .
N2 C6 H6A 109.9 . .
C5 C6 H6A 109.9 . .
N2 C6 H6B 109.9 . .
C5 C6 H6B 109.9 . .
H6A C6 H6B 108.3 . .
O4 C4 O3 123.7(2) . .
O4 C4 C3 116.3(2) . .
O3 C4 C3 120.0(2) . .
N1 C7 H7A 109.5 . .
N1 C7 H7B 109.5 . .
H7A C7 H7B 109.5 . .
N1 C7 H7C 109.5 . .
H7A C7 H7C 109.5 . .
H7B C7 H7C 109.5 . .
N2 C9 H9A 109.5 . .
N2 C9 H9B 109.5 . .
H9A C9 H9B 109.5 . .
N2 C9 H9C 109.5 . .
H9A C9 H9C 109.5 . .
H9B C9 H9C 109.5 . .
N1 C8 H8A 109.5 . .
N1 C8 H8B 109.5 . .
H8A C8 H8B 109.5 . .
N1 C8 H8C 109.5 . .
H8A C8 H8C 109.5 . .
H8B C8 H8C 109.5 . .
N2 C10 H10A 109.5 . .
N2 C10 H10B 109.5 . .
H10A C10 H10B 109.5 . .
N2 C10 H10C 109.5 . .
H10A C10 H10C 109.5 . .
H10B C10 H10C 109.5 . .

loop_
_geom_bond_atom_site_label_1
_geom_bond_atom_site_label_2
_geom_bond_distance
_geom_bond_site_symmetry_2
Cu1 O3 1.9470(17) .
Cu1 O1 1.9680(17) .
Cu1 N2 2.027(2) .
Cu1 N1 2.055(2) .
Cu1 S1 2.6655(7) .
S1 C3 1.799(3) .
S1 C2 1.801(3) .
O3 C4 1.272(3) .
O1 C1 1.258(3) .
N4 C13 1.482(3) .
N4 C12 1.482(3) .
N4 C11 1.488(3) .
N4 H01 0.80(3) .
O4 C4 1.224(3) .
O2 C1 1.238(3) .
O8 H8WB 0.83(5) .
O8 H8WA 0.93(6) .
N1 C7 1.467(4) .
N1 C8 1.474(3) .
N1 C5 1.500(4) .
O5 N3 1.245(3) .
N3 O6 1.227(3) .
N3 O7 1.236(3) .
C13 H13A 0.9600 .
C13 H13B 0.9600 .
C13 H13C 0.9600 .
N2 C9 1.473(3) .
N2 C6 1.477(3) .
N2 C10 1.486(4) .
C1 C2 1.525(4) .
C11 C11 1.511(5) 3
C11 H11A 0.9700 .
C11 H11B 0.9700 .
C3 C4 1.524(4) .
C3 H3A 0.9700 .
C3 H3B 0.9700 .
C12 H12A 0.9600 .
C12 H12B 0.9600 .
C12 H12C 0.9600 .
C5 C6 1.488(5) .
C5 H5A 0.9700 .
C5 H5B 0.9700 .
C2 H2A 0.9700 .
C2 H2B 0.9700 .
C6 H6A 0.9700 .
C6 H6B 0.9700 .
C7 H7A 0.9600 .
C7 H7B 0.9600 .
C7 H7C 0.9600 .
C9 H9A 0.9600 .
C9 H9B 0.9600 .
C9 H9C 0.9600 .
C8 H8A 0.9600 .
C8 H8B 0.9600 .
C8 H8C 0.9600 .
C10 H10A 0.9600 .
C10 H10B 0.9600 .
C10 H10C 0.9600 .
